data_4077012
loop_
_publ_author_name
'O'Connor, Paul E.'
'Berg, David J.'
'Barclay, Tosha'

_publ_section_title
;
 Photolytic Zirconium Benzyl Bond Cleavage and Subsequent Aryl C&#x2212;F
 Activation in Zirconium Complexes of Fluorinated Aryl Diamides
;
_journal_issue 19
_journal_name_full Organometallics
_journal_page_first 3947
_journal_paper_doi 10.1021/om0204181
_journal_volume 21
_journal_year 2002
_chemical_formula_sum 'C20 H18 F10 N2 O2 Zr'
_chemical_formula_weight 599.58
_chemical_name_systematic
; 
 ? 
;
_space_group_IT_number 2
_symmetry_space_group_name_Hall '-P 1'
_symmetry_space_group_name_H-M 'P -1'
_atom_sites_solution_hydrogens geom
_atom_sites_solution_primary direct
_atom_sites_solution_secondary difmap
_audit_creation_method SHELXL-97
_cell_angle_alpha 83.147(4)
_cell_angle_beta 74.269(4)
_cell_angle_gamma 82.043(4)
_cell_formula_units_Z 2
_cell_length_a 8.8830(18)
_cell_length_b 10.415(2)
_cell_length_c 13.156(3)
_cell_measurement_temperature 293(2)
_cell_volume 1156.0(4)
_computing_structure_refinement 'SHELXL-97 (Sheldrick, 1997)'
_computing_structure_solution 'SHELXS-97 (Sheldrick, 1990)'
_diffrn_ambient_temperature 293(2)
_diffrn_measured_fraction_theta_full 0.990
_diffrn_measured_fraction_theta_max 0.990
_diffrn_radiation_monochromator graphite
_diffrn_radiation_source 'fine-focus sealed tube'
_diffrn_radiation_type MoK\a
_diffrn_radiation_wavelength 0.71073
_diffrn_reflns_av_R_equivalents 0.0238
_diffrn_reflns_av_sigmaI/netI 0.0593
_diffrn_reflns_limit_h_max 10
_diffrn_reflns_limit_h_min -9
_diffrn_reflns_limit_k_max 12
_diffrn_reflns_limit_k_min -8
_diffrn_reflns_limit_l_max 15
_diffrn_reflns_limit_l_min -11
_diffrn_reflns_number 6268
_diffrn_reflns_theta_full 25.04
_diffrn_reflns_theta_max 25.04
_diffrn_reflns_theta_min 1.61
_exptl_absorpt_coefficient_mu 0.576
_exptl_crystal_density_diffrn 1.723
_exptl_crystal_density_method 'not measured'
_exptl_crystal_F_000 596
_refine_diff_density_max 0.292
_refine_diff_density_min -0.495
_refine_diff_density_rms 0.058
_refine_ls_extinction_method none
_refine_ls_goodness_of_fit_ref 0.922
_refine_ls_hydrogen_treatment mixed
_refine_ls_matrix_type full
_refine_ls_number_parameters 316
_refine_ls_number_reflns 4065
_refine_ls_number_restraints 0
_refine_ls_restrained_S_all 0.922
_refine_ls_R_factor_all 0.0607
_refine_ls_R_factor_gt 0.0371
_refine_ls_shift/su_max 0.001
_refine_ls_shift/su_mean 0.000
_refine_ls_structure_factor_coef Fsqd
_refine_ls_weighting_details 'calc w=1/[\s^2^(Fo^2^)+(0.0343P)^2^+0.0000P] where P=(Fo^2^+2Fc^2^)/3'
_refine_ls_weighting_scheme calc
_refine_ls_wR_factor_gt 0.0716
_refine_ls_wR_factor_ref 0.0785
_reflns_number_gt 2876
_reflns_number_total 4065
_reflns_threshold_expression >2sigma(I)
_cod_data_source_file om0204181.cif
_cod_data_source_block dbzrt2a
_cod_database_code 4077012

loop_
_symmetry_equiv_pos_as_xyz
'x, y, z'
'-x, -y, -z'

loop_
_atom_site_label
_atom_site_type_symbol
_atom_site_fract_x
_atom_site_fract_y
_atom_site_fract_z
_atom_site_U_iso_or_equiv
_atom_site_adp_type
_atom_site_occupancy
_atom_site_symmetry_multiplicity
_atom_site_calc_flag
_atom_site_refinement_flags
Zr1 Zr 0.73916(4) 0.81222(3) 0.65565(2) 0.04448(12) Uani 1 1 d .
O1 O 0.9443(3) 0.6374(2) 0.60317(17) 0.0624(7) Uani 1 1 d .
O2 O 0.9591(3) 0.8368(3) 0.7081(2) 0.0677(7) Uani 1 1 d .
N1 N 0.6744(3) 0.6321(3) 0.7407(2) 0.0479(7) Uani 1 1 d .
N2 N 0.6925(3) 0.9752(3) 0.7441(2) 0.0528(7) Uani 1 1 d .
F1 F 0.6694(3) 1.1860(2) 0.59468(18) 0.0965(8) Uani 1 1 d .
F2 F 0.4021(4) 1.3421(3) 0.60021(19) 0.1188(10) Uani 1 1 d .
F3 F 0.1422(3) 1.3060(3) 0.7600(2) 0.1256(11) Uani 1 1 d .
F4 F 0.1548(3) 1.1131(3) 0.9158(2) 0.1157(10) Uani 1 1 d .
F5 F 0.4206(3) 0.9562(2) 0.91068(17) 0.0885(8) Uani 1 1 d .
F6 F 0.6677(2) 0.7196(2) 0.93165(15) 0.0717(6) Uani 1 1 d .
F7 F 0.4174(3) 0.7168(2) 1.09723(17) 0.0879(7) Uani 1 1 d .
F8 F 0.1581(3) 0.6136(3) 1.08871(18) 0.1071(9) Uani 1 1 d .
F9 F 0.1541(3) 0.5137(3) 0.9082(2) 0.1084(9) Uani 1 1 d .
F10 F 0.3984(3) 0.5258(2) 0.73795(18) 0.0803(7) Uani 1 1 d .
C1 C 0.8426(4) 0.8728(4) 0.4829(3) 0.0681(11) Uani 1 1 d .
H1A H 0.7875 0.9538 0.4633 0.102 Uiso 1 1 calc R
H1B H 0.8326 0.8073 0.4404 0.102 Uiso 1 1 calc R
H1C H 0.9519 0.8830 0.4716 0.102 Uiso 1 1 calc R
C2 C 0.4939(4) 0.8502(4) 0.6335(3) 0.0631(10) Uani 1 1 d .
H2A H 0.4783 0.7857 0.5921 0.095 Uiso 1 1 calc R
H2B H 0.4799 0.9350 0.5975 0.095 Uiso 1 1 calc R
H2C H 0.4188 0.8461 0.7015 0.095 Uiso 1 1 calc R
C3 C 0.7335(4) 0.5156(4) 0.6821(3) 0.0652(11) Uani 1 1 d .
H3A H 0.6960 0.5228 0.6186 0.078 Uiso 1 1 calc R
H3B H 0.6988 0.4381 0.7259 0.078 Uiso 1 1 calc R
C4 C 0.9091(4) 0.5099(4) 0.6538(3) 0.0699(12) Uani 1 1 d .
H4A H 0.9477 0.4910 0.7169 0.084 Uiso 1 1 calc R
H4B H 0.9570 0.4431 0.6058 0.084 Uiso 1 1 calc R
C5 C 1.0953(4) 0.6688(5) 0.6051(4) 0.0941(15) Uani 1 1 d .
H5A H 1.1355 0.7277 0.5438 0.113 Uiso 1 1 calc R
H5B H 1.1686 0.5903 0.6023 0.113 Uiso 1 1 calc R
C6 C 1.0814(4) 0.7312(5) 0.7037(4) 0.0963(16) Uani 1 1 d .
H6A H 1.0548 0.6693 0.7652 0.116 Uiso 1 1 calc R
H6B H 1.1799 0.7629 0.7017 0.116 Uiso 1 1 calc R
C7 C 0.9372(4) 0.9177(5) 0.7912(4) 0.0845(14) Uani 1 1 d .
H7A H 1.0347 0.9525 0.7870 0.101 Uiso 1 1 calc R
H7B H 0.9062 0.8678 0.8592 0.101 Uiso 1 1 calc R
C8 C 0.8123(5) 1.0258(5) 0.7809(4) 0.0871(14) Uani 1 1 d .
H8A H 0.7652 1.0609 0.8488 0.105 Uiso 1 1 calc R
H8B H 0.8574 1.0951 0.7306 0.105 Uiso 1 1 calc R
C9 C 0.5559(4) 1.0641(3) 0.7512(3) 0.0514(9) Uani 1 1 d .
C10 C 0.5438(5) 1.1664(4) 0.6755(3) 0.0639(10) Uani 1 1 d .
C11 C 0.4066(6) 1.2469(4) 0.6777(3) 0.0778(13) Uani 1 1 d .
C12 C 0.2773(6) 1.2287(5) 0.7583(4) 0.0819(13) Uani 1 1 d .
C13 C 0.2828(5) 1.1317(4) 0.8363(3) 0.0730(12) Uani 1 1 d .
C14 C 0.4200(4) 1.0520(4) 0.8328(3) 0.0602(10) Uani 1 1 d .
C15 C 0.5442(4) 0.6230(3) 0.8265(3) 0.0446(8) Uani 1 1 d .
C16 C 0.5404(4) 0.6708(3) 0.9219(3) 0.0495(9) Uani 1 1 d .
C17 C 0.4117(5) 0.6692(4) 1.0075(3) 0.0579(10) Uani 1 1 d .
C18 C 0.2823(4) 0.6169(4) 1.0046(3) 0.0657(11) Uani 1 1 d .
C19 C 0.2807(4) 0.5662(4) 0.9143(3) 0.0655(11) Uani 1 1 d .
C20 C 0.4076(4) 0.5715(4) 0.8273(3) 0.0556(9) Uani 1 1 d .

loop_
_atom_site_aniso_label
_atom_site_aniso_U_11
_atom_site_aniso_U_22
_atom_site_aniso_U_33
_atom_site_aniso_U_23
_atom_site_aniso_U_13
_atom_site_aniso_U_12
Zr1 0.03917(19) 0.0462(2) 0.0460(2) -0.00177(14) -0.00944(14) -0.00252(14)
O1 0.0478(15) 0.0673(19) 0.0569(15) -0.0001(13) 0.0024(11) 0.0084(13)
O2 0.0430(15) 0.081(2) 0.0826(19) -0.0112(16) -0.0221(13) -0.0031(13)
N1 0.0456(16) 0.0408(17) 0.0493(17) -0.0054(13) -0.0008(13) 0.0004(13)
N2 0.0427(16) 0.059(2) 0.0584(18) -0.0100(15) -0.0135(14) -0.0072(14)
F1 0.120(2) 0.0812(19) 0.0719(16) 0.0096(13) -0.0009(15) -0.0187(15)
F2 0.198(3) 0.0688(19) 0.0875(18) -0.0034(15) -0.0572(19) 0.0285(18)
F3 0.120(2) 0.118(2) 0.139(2) -0.0458(19) -0.0581(19) 0.0636(19)
F4 0.0712(17) 0.127(3) 0.124(2) -0.0255(18) 0.0113(16) 0.0134(16)
F5 0.0850(16) 0.0722(17) 0.0827(16) 0.0136(13) 0.0068(12) 0.0037(13)
F6 0.0789(15) 0.0738(16) 0.0673(14) -0.0082(11) -0.0178(11) -0.0258(12)
F7 0.120(2) 0.0755(17) 0.0567(14) -0.0159(12) 0.0006(13) -0.0082(14)
F8 0.0725(16) 0.129(2) 0.0862(17) 0.0122(16) 0.0216(13) -0.0010(15)
F9 0.0658(16) 0.143(3) 0.118(2) 0.0256(18) -0.0242(14) -0.0485(16)
F10 0.0876(16) 0.0898(18) 0.0736(15) -0.0062(13) -0.0284(13) -0.0304(13)
C1 0.073(3) 0.071(3) 0.056(2) 0.006(2) -0.0141(19) -0.010(2)
C2 0.057(2) 0.059(3) 0.078(3) -0.011(2) -0.0250(19) -0.0033(19)
C3 0.075(3) 0.054(3) 0.058(2) -0.0099(19) -0.003(2) 0.000(2)
C4 0.076(3) 0.059(3) 0.057(2) -0.007(2) 0.000(2) 0.020(2)
C5 0.042(3) 0.108(4) 0.113(4) -0.012(3) 0.003(2) 0.014(2)
C6 0.041(2) 0.114(4) 0.138(4) -0.016(3) -0.037(3) 0.011(2)
C7 0.058(3) 0.115(4) 0.095(3) -0.020(3) -0.034(2) -0.019(3)
C8 0.071(3) 0.090(4) 0.114(4) -0.033(3) -0.034(3) -0.014(3)
C9 0.057(2) 0.044(2) 0.054(2) -0.0086(18) -0.0135(18) -0.0076(17)
C10 0.080(3) 0.053(3) 0.054(2) -0.009(2) -0.009(2) -0.005(2)
C11 0.125(4) 0.048(3) 0.064(3) -0.010(2) -0.037(3) 0.010(3)
C12 0.088(3) 0.074(3) 0.086(3) -0.028(3) -0.035(3) 0.029(3)
C13 0.064(3) 0.072(3) 0.074(3) -0.021(2) -0.002(2) 0.006(2)
C14 0.064(3) 0.048(2) 0.064(2) -0.004(2) -0.011(2) -0.0008(19)
C15 0.046(2) 0.036(2) 0.048(2) 0.0014(16) -0.0097(16) 0.0004(15)
C16 0.052(2) 0.039(2) 0.055(2) -0.0022(17) -0.0118(19) -0.0062(17)
C17 0.075(3) 0.047(2) 0.041(2) -0.0050(17) -0.003(2) 0.006(2)
C18 0.048(2) 0.071(3) 0.060(3) 0.009(2) 0.006(2) 0.001(2)
C19 0.045(2) 0.074(3) 0.073(3) 0.014(2) -0.013(2) -0.012(2)
C20 0.059(2) 0.054(2) 0.055(2) 0.0010(19) -0.017(2) -0.0083(19)

loop_
_atom_type_symbol
_atom_type_description
_atom_type_scat_dispersion_real
_atom_type_scat_dispersion_imag
_atom_type_scat_source
C C 0.0033 0.0016 'International Tables Vol C Tables 4.2.6.8 and 6.1.1.4'
H H 0.0000 0.0000 'International Tables Vol C Tables 4.2.6.8 and 6.1.1.4'
N N 0.0061 0.0033 'International Tables Vol C Tables 4.2.6.8 and 6.1.1.4'
O O 0.0106 0.0060 'International Tables Vol C Tables 4.2.6.8 and 6.1.1.4'
F F 0.0171 0.0103 'International Tables Vol C Tables 4.2.6.8 and 6.1.1.4'
Zr Zr -2.9673 0.5597 'International Tables Vol C Tables 4.2.6.8 and 6.1.1.4'

loop_
_geom_angle_atom_site_label_1
_geom_angle_atom_site_label_2
_geom_angle_atom_site_label_3
_geom_angle
N2 Zr1 N1 116.66(10)
N2 Zr1 C2 89.48(12)
N1 Zr1 C2 87.34(12)
N2 Zr1 C1 109.73(13)
N1 Zr1 C1 133.56(13)
C2 Zr1 C1 91.03(13)
N2 Zr1 O2 70.82(10)
N1 Zr1 O2 101.74(10)
C2 Zr1 O2 160.30(12)
C1 Zr1 O2 95.05(12)
N2 Zr1 O1 139.54(10)
N1 Zr1 O1 69.05(9)
C2 Zr1 O1 130.81(12)
C1 Zr1 O1 77.59(11)
O2 Zr1 O1 68.88(10)
C5 O1 C4 113.8(3)
C5 O1 Zr1 112.2(2)
C4 O1 Zr1 115.16(18)
C7 O2 C6 115.5(3)
C7 O2 Zr1 116.6(2)
C6 O2 Zr1 119.6(3)
C15 N1 C3 117.0(3)
C15 N1 Zr1 123.3(2)
C3 N1 Zr1 115.7(2)
C9 N2 C8 112.3(3)
C9 N2 Zr1 122.7(2)
C8 N2 Zr1 123.3(2)
N1 C3 C4 105.6(3)
O1 C4 C3 105.3(3)
O1 C5 C6 109.8(3)
O2 C6 C5 106.4(3)
O2 C7 C8 108.5(3)
N2 C8 C7 108.6(4)
C10 C9 C14 114.7(3)
C10 C9 N2 122.9(3)
C14 C9 N2 122.4(3)
F1 C10 C11 118.2(4)
F1 C10 C9 118.7(3)
C11 C10 C9 123.0(4)
F2 C11 C12 120.7(4)
F2 C11 C10 119.8(4)
C12 C11 C10 119.5(4)
F3 C12 C11 119.7(4)
F3 C12 C13 120.0(5)
C11 C12 C13 120.3(4)
F4 C13 C12 120.4(4)
F4 C13 C14 120.1(4)
C12 C13 C14 119.5(4)
F5 C14 C13 117.9(3)
F5 C14 C9 119.1(3)
C13 C14 C9 123.0(4)
N1 C15 C20 125.5(3)
N1 C15 C16 120.5(3)
C20 C15 C16 114.0(3)
F6 C16 C17 118.0(3)
F6 C16 C15 119.4(3)
C17 C16 C15 122.6(3)
F7 C17 C18 119.7(4)
F7 C17 C16 119.1(4)
C18 C17 C16 121.1(4)
F8 C18 C17 121.0(4)
F8 C18 C19 120.2(4)
C17 C18 C19 118.8(3)
F9 C19 C18 120.6(4)
F9 C19 C20 119.3(4)
C18 C19 C20 120.1(4)
F10 C20 C19 118.3(4)
F10 C20 C15 118.4(3)
C19 C20 C15 123.3(4)

loop_
_geom_bond_atom_site_label_1
_geom_bond_atom_site_label_2
_geom_bond_distance
Zr1 N2 2.103(3)
Zr1 N1 2.133(3)
Zr1 C2 2.251(3)
Zr1 C1 2.256(3)
Zr1 O2 2.296(2)
Zr1 O1 2.411(2)
O1 C5 1.432(5)
O1 C4 1.448(4)
O2 C7 1.415(5)
O2 C6 1.430(4)
N1 C15 1.385(4)
N1 C3 1.473(4)
N2 C9 1.409(4)
N2 C8 1.463(5)
F1 C10 1.336(4)
F2 C11 1.339(4)
F3 C12 1.346(4)
F4 C13 1.339(4)
F5 C14 1.343(4)
F6 C16 1.344(4)
F7 C17 1.349(4)
F8 C18 1.335(4)
F9 C19 1.342(4)
F10 C20 1.346(4)
C3 C4 1.496(5)
C5 C6 1.486(6)
C7 C8 1.489(5)
C9 C10 1.383(5)
C9 C14 1.390(5)
C10 C11 1.376(5)
C11 C12 1.353(6)
C12 C13 1.357(6)
C13 C14 1.370(5)
C15 C20 1.390(5)
C15 C16 1.394(4)
C16 C17 1.371(5)
C17 C18 1.350(5)
C18 C19 1.360(5)
C19 C20 1.374(5)
